data_7034993
loop_
_publ_author_name
'Zhang, Shao-Liang'
'Zhao, Xin-Hua'
'Wang, Yuan-Min'
'Shao, Dong'
'Wang, Xin-Yi'

_publ_section_title
;
 Spin crossover behaviour in one-dimensional Fe(II) compounds based on the
 [M(CN)4](2-) (M = Pd, Pt) units.
;
_journal_issue 20
_journal_name_full 'Dalton transactions (Cambridge, England : 2003)'
_journal_page_first 9682
_journal_page_last 9690
_journal_paper_doi 10.1039/c5dt00836k
_journal_volume 44
_journal_year 2015
_chemical_formula_moiety 'C20 H14 Fe N10 Pd'
_chemical_formula_sum 'C20 H14 Fe N10 Pd'
_chemical_formula_weight 556.66
_chemical_melting_point ?
_chemical_name_common Fe-pypz-Pd(CN)4-LS
_chemical_name_systematic
; 
 ? 
;
_space_group_IT_number 15
_symmetry_cell_setting monoclinic
_symmetry_space_group_name_Hall '-C 2yc'
_symmetry_space_group_name_H-M 'C 1 2/c 1'
_atom_sites_solution_hydrogens geom
_atom_sites_solution_primary direct
_atom_sites_solution_secondary difmap
_audit_creation_method SHELXL-97
_cell_angle_alpha 90.00
_cell_angle_beta 99.489(4)
_cell_angle_gamma 90.00
_cell_formula_units_Z 4
_cell_length_a 14.255(3)
_cell_length_b 10.247(2)
_cell_length_c 14.539(4)
_cell_measurement_reflns_used 2775
_cell_measurement_temperature 120(2)
_cell_measurement_theta_max 27.34
_cell_measurement_theta_min 2.4595
_cell_volume 2094.7(8)
_computing_cell_refinement 'Bruker SAINT'
_computing_data_collection 'Bruker APEX2'
_computing_data_reduction 'Bruker SAINT'
_computing_molecular_graphics Diamond
_computing_publication_material 'SHELXL-97 (Sheldrick, 2008)'
_computing_structure_refinement 'SHELXL-97 (Sheldrick, 2008)'
_computing_structure_solution 'SHELXS-97 (Sheldrick, 2008)'
_diffrn_ambient_temperature 120(2)
_diffrn_measured_fraction_theta_full 0.996
_diffrn_measured_fraction_theta_max 0.996
_diffrn_measurement_device_type 'Bruker ApexDuo'
_diffrn_measurement_method 'phi and omega scans'
_diffrn_radiation_monochromator graphite
_diffrn_radiation_source 'fine-focus sealed tube'
_diffrn_radiation_type MoK\a
_diffrn_radiation_wavelength 0.71073
_diffrn_reflns_av_R_equivalents 0.0456
_diffrn_reflns_av_unetI/netI 0.0407
_diffrn_reflns_limit_h_max 18
_diffrn_reflns_limit_h_min -18
_diffrn_reflns_limit_k_max 13
_diffrn_reflns_limit_k_min -13
_diffrn_reflns_limit_l_max 17
_diffrn_reflns_limit_l_min -18
_diffrn_reflns_number 9008
_diffrn_reflns_theta_full 27.48
_diffrn_reflns_theta_max 27.48
_diffrn_reflns_theta_min 2.46
_diffrn_standards_number 0
_exptl_absorpt_coefficient_mu 1.582
_exptl_absorpt_correction_T_max 0.7456
_exptl_absorpt_correction_T_min 0.5676
_exptl_absorpt_correction_type multi-scan
_exptl_absorpt_process_details
;
SADABS v.2.10 (Bruker,2008) was used for absorption correction.
R(int) was 0.0925 before and 0.0456 after correction.
The Ratio of minimum to maximum transmission is 0.7612.
The l/2 correction factor is 0.0015.
;
_exptl_crystal_colour red
_exptl_crystal_density_diffrn 1.765
_exptl_crystal_density_meas ?
_exptl_crystal_density_method 'not measured'
_exptl_crystal_description block
_exptl_crystal_F_000 1104
_exptl_crystal_size_max 0.22
_exptl_crystal_size_mid 0.19
_exptl_crystal_size_min 0.17
_refine_diff_density_max 0.918
_refine_diff_density_min -0.944
_refine_diff_density_rms 0.105
_refine_ls_extinction_method none
_refine_ls_goodness_of_fit_ref 1.044
_refine_ls_hydrogen_treatment constr
_refine_ls_matrix_type full
_refine_ls_number_parameters 147
_refine_ls_number_reflns 2404
_refine_ls_number_restraints 0
_refine_ls_restrained_S_all 1.044
_refine_ls_R_factor_all 0.0382
_refine_ls_R_factor_gt 0.0308
_refine_ls_shift/su_max 0.001
_refine_ls_shift/su_mean 0.000
_refine_ls_structure_factor_coef Fsqd
_refine_ls_weighting_details 'calc w=1/[\s^2^(Fo^2^)+(0.0392P)^2^+0.8806P] where P=(Fo^2^+2Fc^2^)/3'
_refine_ls_weighting_scheme calc
_refine_ls_wR_factor_gt 0.0721
_refine_ls_wR_factor_ref 0.0756
_reflns_number_gt 2092
_reflns_number_total 2404
_reflns_threshold_expression >2sigma(I)
_cod_data_source_file c5dt00836k2.cif
_cod_data_source_block fe-pypz-pd(cn)4-ls
_cod_depositor_comments
;
The following automatic conversions were performed:

'_chemical_melting_point' value 'not measured' was changed to '?' -
the value is undefined or not given.

'_symmetry_cell_setting' value 'Monoclinic' changed to 'monoclinic'
according to
/usr/data/users/saulius/crontab/automatic-downloads/rss-feeds/RSC/lib/dictionaries/cif_core.dic
dictionary named 'cif_core.dic' version 2.4.2 from 2011-04-26.

'_exptl_crystal_density_meas' value 'not measured' was changed to '?'
- the value is perceived as not measured.

Automatic conversion script
Id: cif_fix_values 3271 2015-04-21 07:52:19Z andrius 

 Adding full bibliography for 7034989--7034996.cif.
;
_cod_original_cell_volume 2094.8(8)
_cod_original_sg_symbol_H-M C2/c
_cod_database_code 7034993

loop_
_symmetry_equiv_pos_as_xyz
'x, y, z'
'-x, y, -z+1/2'
'x+1/2, y+1/2, z'
'-x+1/2, y+1/2, -z+1/2'
'-x, -y, -z'
'x, -y, z-1/2'
'-x+1/2, -y+1/2, -z'
'x+1/2, -y+1/2, z-1/2'

loop_
_atom_site_label
_atom_site_type_symbol
_atom_site_fract_x
_atom_site_fract_y
_atom_site_fract_z
_atom_site_U_iso_or_equiv
_atom_site_adp_type
_atom_site_occupancy
_atom_site_symmetry_multiplicity
_atom_site_calc_flag
_atom_site_refinement_flags
Pd1 Pd 0.0000 0.5000 0.5000 0.01274(10) Uani 1 2 d S
Fe1 Fe 0.0000 0.84040(5) 0.2500 0.01227(13) Uani 1 2 d S
N1 N 0.02352(15) 0.7052(2) 0.34562(15) 0.0144(5) Uani 1 1 d .
N2 N -0.21681(18) 0.5093(3) 0.41407(19) 0.0273(6) Uani 1 1 d .
N3 N 0.13276(15) 0.8533(2) 0.22576(14) 0.0141(4) Uani 1 1 d .
N4 N 0.01598(16) 0.9778(2) 0.34445(15) 0.0147(5) Uani 1 1 d .
N5 N 0.08639(16) 1.0552(2) 0.38552(15) 0.0168(5) Uani 1 1 d .
H5A H 0.1451 1.0468 0.3796 0.020 Uiso 1 1 calc R
C1 C 0.01998(18) 0.6285(3) 0.40186(18) 0.0154(5) Uani 1 1 d .
C2 C -0.1379(2) 0.5041(3) 0.44558(19) 0.0186(6) Uani 1 1 d .
C3 C 0.2056(2) 0.7754(3) 0.26007(19) 0.0195(6) Uani 1 1 d .
H3 H 0.1955 0.7093 0.3012 0.023 Uiso 1 1 calc R
C4 C 0.2950(2) 0.7896(3) 0.2366(2) 0.0226(6) Uani 1 1 d .
H4 H 0.3441 0.7340 0.2620 0.027 Uiso 1 1 calc R
C5 C 0.3111(2) 0.8864(3) 0.17545(19) 0.0218(6) Uani 1 1 d .
H5 H 0.3710 0.8973 0.1591 0.026 Uiso 1 1 calc R
C6 C 0.2366(2) 0.9673(3) 0.13875(19) 0.0182(6) Uani 1 1 d .
H6 H 0.2454 1.0333 0.0971 0.022 Uiso 1 1 calc R
C7 C 0.14862(19) 0.9483(3) 0.16517(18) 0.0152(5) Uani 1 1 d .
C8 C -0.0637(2) 1.0228(2) 0.37041(18) 0.0152(5) Uani 1 1 d .
C9 C -0.04346(19) 1.1309(3) 0.42980(18) 0.0186(6) Uani 1 1 d .
H9 H -0.0859 1.1799 0.4578 0.022 Uiso 1 1 calc R
C10 C 0.05300(19) 1.1480(3) 0.43725(18) 0.0188(6) Uani 1 1 d .
H10 H 0.0889 1.2122 0.4719 0.023 Uiso 1 1 calc R

loop_
_atom_site_aniso_label
_atom_site_aniso_U_11
_atom_site_aniso_U_22
_atom_site_aniso_U_33
_atom_site_aniso_U_23
_atom_site_aniso_U_13
_atom_site_aniso_U_12
Pd1 0.01050(15) 0.01270(15) 0.01459(15) 0.00194(10) 0.00085(10) -0.00008(11)
Fe1 0.0116(3) 0.0117(3) 0.0134(3) 0.000 0.00158(19) 0.000
N1 0.0128(11) 0.0138(11) 0.0170(11) -0.0019(9) 0.0033(9) 0.0004(9)
N2 0.0167(13) 0.0372(16) 0.0270(13) -0.0006(11) 0.0007(11) 0.0000(11)
N3 0.0137(11) 0.0144(11) 0.0138(10) -0.0015(8) 0.0013(8) 0.0005(9)
N4 0.0133(11) 0.0141(12) 0.0164(11) 0.0021(8) 0.0016(9) 0.0003(8)
N5 0.0127(11) 0.0173(12) 0.0191(11) -0.0002(9) -0.0008(9) -0.0032(9)
C1 0.0137(12) 0.0149(13) 0.0177(13) -0.0024(10) 0.0026(10) -0.0006(10)
C2 0.0200(14) 0.0200(14) 0.0161(13) 0.0015(10) 0.0039(11) -0.0020(11)
C3 0.0186(14) 0.0176(14) 0.0222(14) 0.0030(11) 0.0029(11) 0.0028(11)
C4 0.0155(13) 0.0228(15) 0.0285(15) 0.0003(12) 0.0013(12) 0.0058(11)
C5 0.0151(13) 0.0236(15) 0.0274(15) -0.0025(12) 0.0056(12) -0.0003(11)
C6 0.0173(13) 0.0168(14) 0.0209(14) 0.0004(10) 0.0046(11) -0.0029(11)
C7 0.0143(12) 0.0151(13) 0.0154(12) -0.0034(10) 0.0003(10) -0.0017(11)
C8 0.0164(13) 0.0153(14) 0.0143(12) 0.0000(9) 0.0035(10) 0.0015(10)
C9 0.0202(14) 0.0165(13) 0.0183(13) -0.0020(10) 0.0004(11) 0.0038(11)
C10 0.0209(13) 0.0163(14) 0.0179(13) -0.0022(10) -0.0008(11) -0.0008(11)

loop_
_atom_type_symbol
_atom_type_description
_atom_type_scat_dispersion_real
_atom_type_scat_dispersion_imag
_atom_type_scat_source
C C 0.0033 0.0016 'International Tables Vol C Tables 4.2.6.8 and 6.1.1.4'
H H 0.0000 0.0000 'International Tables Vol C Tables 4.2.6.8 and 6.1.1.4'
N N 0.0061 0.0033 'International Tables Vol C Tables 4.2.6.8 and 6.1.1.4'
Fe Fe 0.3463 0.8444 'International Tables Vol C Tables 4.2.6.8 and 6.1.1.4'
Pd Pd -0.9988 1.0072 'International Tables Vol C Tables 4.2.6.8 and 6.1.1.4'

loop_
_geom_angle_atom_site_label_1
_geom_angle_atom_site_label_2
_geom_angle_atom_site_label_3
_geom_angle
_geom_angle_site_symmetry_1
_geom_angle_site_symmetry_3
C2 Pd1 C2 180.00(7) 5_566 .
C2 Pd1 C1 92.86(11) 5_566 .
C2 Pd1 C1 87.14(11) . .
C2 Pd1 C1 87.14(11) 5_566 5_566
C2 Pd1 C1 92.86(11) . 5_566
C1 Pd1 C1 180.000(1) . 5_566
N1 Fe1 N1 89.58(13) 2 .
N1 Fe1 N4 176.82(9) 2 .
N1 Fe1 N4 91.39(9) . .
N1 Fe1 N4 91.39(9) 2 2
N1 Fe1 N4 176.82(9) . 2
N4 Fe1 N4 87.80(13) . 2
N1 Fe1 N3 88.72(9) 2 .
N1 Fe1 N3 96.71(9) . .
N4 Fe1 N3 94.17(9) . .
N4 Fe1 N3 80.29(9) 2 .
N1 Fe1 N3 96.71(9) 2 2
N1 Fe1 N3 88.72(9) . 2
N4 Fe1 N3 80.29(9) . 2
N4 Fe1 N3 94.17(9) 2 2
N3 Fe1 N3 172.36(13) . 2
C1 N1 Fe1 167.5(2) . .
C3 N3 C7 117.9(2) . .
C3 N3 Fe1 126.66(19) . .
C7 N3 Fe1 115.39(17) . .
C8 N4 N5 106.2(2) . .
C8 N4 Fe1 116.17(18) . .
N5 N4 Fe1 137.04(18) . .
N4 N5 C10 111.0(2) . .
N4 N5 H5A 124.5 . .
C10 N5 H5A 124.5 . .
N1 C1 Pd1 174.1(2) . .
N2 C2 Pd1 178.5(3) . .
N3 C3 C4 122.4(3) . .
N3 C3 H3 118.8 . .
C4 C3 H3 118.8 . .
C5 C4 C3 119.6(3) . .
C5 C4 H4 120.2 . .
C3 C4 H4 120.2 . .
C4 C5 C6 118.8(3) . .
C4 C5 H5 120.6 . .
C6 C5 H5 120.6 . .
C5 C6 C7 118.8(3) . .
C5 C6 H6 120.6 . .
C7 C6 H6 120.6 . .
N3 C7 C6 122.5(2) . .
N3 C7 C8 113.0(2) . 2
C6 C7 C8 124.5(3) . 2
N4 C8 C9 110.3(2) . .
N4 C8 C7 114.5(2) . 2
C9 C8 C7 135.1(3) . 2
C10 C9 C8 104.5(2) . .
C10 C9 H9 127.7 . .
C8 C9 H9 127.7 . .
N5 C10 C9 107.9(2) . .
N5 C10 H10 126.0 . .
C9 C10 H10 126.0 . .

loop_
_geom_bond_atom_site_label_1
_geom_bond_atom_site_label_2
_geom_bond_distance
_geom_bond_site_symmetry_2
Pd1 C2 1.995(3) 5_566
Pd1 C2 1.995(3) .
Pd1 C1 1.996(3) .
Pd1 C1 1.996(3) 5_566
Fe1 N1 1.952(2) 2
Fe1 N1 1.952(2) .
Fe1 N4 1.953(2) .
Fe1 N4 1.953(2) 2
Fe1 N3 1.986(2) .
Fe1 N3 1.986(2) 2
N1 C1 1.142(3) .
N2 C2 1.144(4) .
N3 C3 1.339(3) .
N3 C7 1.356(3) .
N4 C8 1.337(4) .
N4 N5 1.340(3) .
N5 C10 1.347(3) .
N5 H5A 0.8600 .
C3 C4 1.380(4) .
C3 H3 0.9300 .
C4 C5 1.377(4) .
C4 H4 0.9300 .
C5 C6 1.383(4) .
C5 H5 0.9300 .
C6 C7 1.384(4) .
C6 H6 0.9300 .
C7 C8 1.452(4) 2
C8 C9 1.405(4) .
C8 C7 1.452(4) 2
C9 C10 1.373(4) .
C9 H9 0.9300 .
C10 H10 0.9300 .
